data_7231394
loop_
_publ_author_name
'Luo, Dong-Dong'
'Peng, Kai'
'Yang, Jia-Yu'
'Piyachaturawat, Pawinee'
'Saengsawang, Witchuda'
'Ao, Lei'
'Zhao, Wan-Zhou'
'Tang, Yu'
'Wan, Sheng-Biao'

_publ_section_title
;
 Structural modification of oridonin via DAST induced rearrangement
;
_journal_issue 52
_journal_name_full 'RSC Advances'
_journal_page_first 29548
_journal_paper_doi 10.1039/C8RA05728A
_journal_volume 8
_journal_year 2018
_chemical_absolute_configuration syn
_chemical_formula_sum 'C31 H34 O8'
_chemical_formula_weight 534.58
_space_group_crystal_system orthorhombic
_space_group_IT_number 19
_space_group_name_Hall 'P 2ac 2ab'
_space_group_name_H-M_alt 'P 21 21 21'
_symmetry_space_group_name_Hall 'P 2ac 2ab'
_symmetry_space_group_name_H-M 'P 21 21 21'
_atom_sites_solution_hydrogens mixed
_audit_block_doi 10.5517/ccdc.csd.cc1qcvrp
_audit_creation_method SHELXL-2016/4
_audit_update_record
;
2018-01-30 deposited with the CCDC.
2018-08-10 downloaded from the CCDC.
;
_cell_angle_alpha 90
_cell_angle_beta 90
_cell_angle_gamma 90
_cell_formula_units_Z 4
_cell_length_a 7.3902(4)
_cell_length_b 8.3748(5)
_cell_length_c 43.293(3)
_cell_measurement_reflns_used 10740
_cell_measurement_temperature 150.01(10)
_cell_measurement_theta_max 70.7750
_cell_measurement_theta_min 4.0820
_cell_volume 2679.5(3)
_computing_structure_refinement 'SHELXL-2016/4 (Sheldrick, 2016)'
_diffrn_ambient_temperature 150.01(10)
_diffrn_detector_area_resol_mean 16.0450
_diffrn_measured_fraction_theta_full 1.000
_diffrn_measured_fraction_theta_max 0.964
_diffrn_measurement_device_type 'SuperNova, Dual, Cu at zero, Eos'
_diffrn_measurement_method '\w scans'
_diffrn_radiation_type CuK\a
_diffrn_radiation_wavelength 1.54184
_diffrn_reflns_av_R_equivalents 0.0411
_diffrn_reflns_av_unetI/netI 0.0300
_diffrn_reflns_Laue_measured_fraction_full 1.000
_diffrn_reflns_Laue_measured_fraction_max 0.964
_diffrn_reflns_limit_h_max 8
_diffrn_reflns_limit_h_min -8
_diffrn_reflns_limit_k_max 9
_diffrn_reflns_limit_k_min -10
_diffrn_reflns_limit_l_max 52
_diffrn_reflns_limit_l_min -52
_diffrn_reflns_number 17966
_diffrn_reflns_point_group_measured_fraction_full 0.998
_diffrn_reflns_point_group_measured_fraction_max 0.956
_diffrn_reflns_theta_full 67.684
_diffrn_reflns_theta_max 72.657
_diffrn_reflns_theta_min 4.085
_diffrn_source 'micro-focus sealed X-ray tube'
_exptl_absorpt_coefficient_mu 0.782
_exptl_absorpt_correction_T_max 1.00000
_exptl_absorpt_correction_T_min 0.83891
_exptl_absorpt_correction_type multi-scan
_exptl_absorpt_process_details
;
CrysAlisPro 1.171.38.46 (Rigaku Oxford Diffraction, 2015)
Empirical absorption correction using spherical harmonics,
 implemented in SCALE3 ABSPACK scaling algorithm.
;
_exptl_crystal_colour colorless
_exptl_crystal_density_diffrn 1.325
_exptl_crystal_description block
_exptl_crystal_F_000 1136
_exptl_crystal_size_max 0.160
_exptl_crystal_size_mid 0.120
_exptl_crystal_size_min 0.090
_refine_diff_density_max 0.298
_refine_diff_density_min -0.264
_refine_diff_density_rms 0.061
_refine_ls_abs_structure_details
;
 Flack x determined using 1855 quotients [(I+)-(I-)]/[(I+)+(I-)]
 (Parsons, Flack and Wagner, Acta Cryst. B69 (2013) 249-259).
;
_refine_ls_abs_structure_Flack -0.17(11)
_refine_ls_extinction_method none
_refine_ls_goodness_of_fit_ref 1.159
_refine_ls_hydrogen_treatment mixed
_refine_ls_matrix_type full
_refine_ls_number_parameters 364
_refine_ls_number_reflns 5085
_refine_ls_number_restraints 0
_refine_ls_restrained_S_all 1.159
_refine_ls_R_factor_all 0.0564
_refine_ls_R_factor_gt 0.0506
_refine_ls_shift/su_max 0.000
_refine_ls_shift/su_mean 0.000
_refine_ls_structure_factor_coef Fsqd
_refine_ls_weighting_details 'w=1/[\s^2^(Fo^2^)+(0.0251P)^2^+3.5299P] where P=(Fo^2^+2Fc^2^)/3'
_refine_ls_weighting_scheme calc
_refine_ls_wR_factor_gt 0.1164
_refine_ls_wR_factor_ref 0.1218
_reflns_Friedel_coverage 0.706
_reflns_Friedel_fraction_full 0.996
_reflns_Friedel_fraction_max 0.944
_reflns_number_gt 4899
_reflns_number_total 5085
_reflns_threshold_expression 'I > 2\s(I)'
_cod_data_source_file c8ra05728a2.cif
_cod_data_source_block shelx
_cod_database_code 7231394
_shelx_shelxl_version_number 2016/4
_shelx_space_group_comment
;
The symmetry employed for this shelxl refinement is uniquely defined
by the following loop, which should always be used as a source of
symmetry information in preference to the above space-group names.
They are only intended as comments.
;
_shelx_estimated_absorpt_t_min 0.885
_shelx_estimated_absorpt_t_max 0.933

loop_
_space_group_symop_operation_xyz
'x, y, z'
'-x+1/2, -y, z+1/2'
'x+1/2, -y+1/2, -z'
'-x, y+1/2, -z+1/2'

loop_
_atom_site_label
_atom_site_type_symbol
_atom_site_fract_x
_atom_site_fract_y
_atom_site_fract_z
_atom_site_U_iso_or_equiv
_atom_site_adp_type
_atom_site_occupancy
_atom_site_site_symmetry_order
_atom_site_calc_flag
_atom_site_refinement_flags_posn
_atom_site_refinement_flags_adp
O1 O 0.5614(4) 0.0813(3) 0.02725(6) 0.0270(6) Uani 1 1 d . .
O2 O 1.1205(4) 0.4625(3) 0.09141(7) 0.0298(7) Uani 1 1 d . .
O3 O 0.6620(3) 0.4628(3) 0.10589(6) 0.0207(6) Uani 1 1 d . .
O4 O 1.2216(4) 0.1212(4) 0.07708(7) 0.0324(7) Uani 1 1 d . .
O5 O 1.0278(4) 0.2847(3) 0.14897(6) 0.0250(6) Uani 1 1 d . .
O6 O 0.8699(4) 0.2486(4) 0.19292(6) 0.0340(7) Uani 1 1 d . .
O7 O 1.9056(4) 0.7132(4) 0.23824(6) 0.0349(7) Uani 1 1 d . .
O8 O 1.6585(4) 0.5936(4) 0.27218(6) 0.0287(6) Uani 1 1 d . .
C1 C 0.6171(5) 0.5544(4) 0.03450(8) 0.0206(8) Uani 1 1 d . .
C2 C 0.5079(5) 0.4633(5) 0.01009(8) 0.0252(8) Uani 1 1 d . .
H2A H 0.591751 0.419806 -0.005650 0.030 Uiso 1 1 calc R U
H2B H 0.424471 0.538148 -0.000402 0.030 Uiso 1 1 calc R U
C3 C 0.3976(6) 0.3250(5) 0.02426(9) 0.0260(9) Uani 1 1 d . .
H3A H 0.313368 0.366526 0.040121 0.031 Uiso 1 1 calc R U
H3B H 0.326024 0.270739 0.008039 0.031 Uiso 1 1 calc R U
C4 C 0.5292(5) 0.2101(5) 0.03861(8) 0.0222(8) Uani 1 1 d . .
C5 C 0.6431(5) 0.2765(4) 0.06530(8) 0.0179(7) Uani 1 1 d . .
C6 C 0.7344(5) 0.4325(4) 0.05316(8) 0.0192(8) Uani 1 1 d . .
H6 H 0.841099 0.401975 0.040234 0.023 Uiso 1 1 calc R U
C7 C 0.8036(5) 0.4954(5) 0.08414(8) 0.0189(8) Uani 1 1 d . .
H7 H 0.829301 0.612467 0.083000 0.023 Uiso 1 1 calc R U
C8 C 0.9729(5) 0.4029(4) 0.09155(8) 0.0199(8) Uani 1 1 d . .
C9 C 0.9367(5) 0.2261(5) 0.09816(8) 0.0203(8) Uani 1 1 d . .
C10 C 0.7920(5) 0.1564(5) 0.07500(8) 0.0196(8) Uani 1 1 d . .
H10 H 0.860606 0.132467 0.055636 0.023 Uiso 1 1 calc R U
C11 C 0.7183(6) -0.0078(5) 0.08630(9) 0.0246(8) Uani 1 1 d . .
H11A H 0.590091 -0.015797 0.079830 0.030 Uiso 1 1 calc R U
H11B H 0.785469 -0.092557 0.075234 0.030 Uiso 1 1 calc R U
C12 C 0.7275(6) -0.0451(5) 0.12103(9) 0.0274(9) Uani 1 1 d . .
H12A H 0.619681 0.000471 0.131357 0.033 Uiso 1 1 calc R U
H12B H 0.724573 -0.162323 0.123999 0.033 Uiso 1 1 calc R U
C13 C 0.8982(5) 0.0222(5) 0.13620(9) 0.0253(8) Uani 1 1 d . .
H13 H 0.907200 -0.009492 0.158417 0.030 Uiso 1 1 calc R U
C14 C 0.8863(5) 0.2027(5) 0.13248(8) 0.0214(8) Uani 1 1 d . .
H14 H 0.763261 0.245194 0.137496 0.026 Uiso 1 1 calc R U
C15 C 0.7491(6) 0.6675(5) 0.01804(9) 0.0286(9) Uani 1 1 d . .
H15A H 0.680736 0.744463 0.005607 0.043 Uiso 1 1 calc R U
H15B H 0.829218 0.605469 0.004579 0.043 Uiso 1 1 calc R U
H15C H 0.821506 0.724705 0.033435 0.043 Uiso 1 1 calc R U
C16 C 0.4871(5) 0.6544(5) 0.05423(9) 0.0247(8) Uani 1 1 d . .
H16A H 0.382707 0.588949 0.060148 0.037 Uiso 1 1 calc R U
H16B H 0.445596 0.746824 0.042302 0.037 Uiso 1 1 calc R U
H16C H 0.549845 0.691146 0.072859 0.037 Uiso 1 1 calc R U
C17 C 0.5428(5) 0.3413(5) 0.09365(8) 0.0210(8) Uani 1 1 d . .
H17A H 0.424672 0.387730 0.087692 0.025 Uiso 1 1 calc R U
H17B H 0.522264 0.255725 0.109030 0.025 Uiso 1 1 calc R U
C18 C 1.0990(5) 0.1129(5) 0.09540(9) 0.0245(8) Uani 1 1 d . .
C19 C 1.0699(6) -0.0174(5) 0.11862(10) 0.0296(9) Uani 1 1 d . .
C20 C 1.1779(8) -0.1443(7) 0.12108(14) 0.0458(13) Uani 1 1 d . .
C21 C 1.0018(5) 0.3009(5) 0.17998(8) 0.0252(9) Uani 1 1 d . .
C22 C 1.1511(5) 0.3849(5) 0.19509(9) 0.0278(9) Uani 1 1 d . .
H22 H 1.144790 0.397019 0.216881 0.033 Uiso 1 1 calc R U
C23 C 1.2951(5) 0.4458(5) 0.18084(9) 0.0261(9) Uani 1 1 d . .
H23 H 1.296012 0.440396 0.158920 0.031 Uiso 1 1 calc R U
C24 C 1.4516(5) 0.5199(5) 0.19552(9) 0.0254(8) Uani 1 1 d . .
C25 C 1.5864(6) 0.5877(5) 0.17756(9) 0.0281(9) Uani 1 1 d . .
H25 H 1.573376 0.588999 0.155734 0.034 Uiso 1 1 calc R U
C26 C 1.7407(6) 0.6541(5) 0.19088(9) 0.0281(9) Uani 1 1 d . .
H26 H 1.831751 0.699681 0.178137 0.034 Uiso 1 1 calc R U
C27 C 1.7615(5) 0.6538(5) 0.22253(9) 0.0257(9) Uani 1 1 d . .
C28 C 1.6249(5) 0.5859(5) 0.24131(9) 0.0237(8) Uani 1 1 d . .
C29 C 1.4728(5) 0.5212(5) 0.22791(9) 0.0248(8) Uani 1 1 d . .
H29 H 1.380928 0.476908 0.240628 0.030 Uiso 1 1 calc R U
C30 C 1.5230(7) 0.5352(7) 0.29253(9) 0.0429(12) Uani 1 1 d . .
H30A H 1.409160 0.591883 0.288702 0.064 Uiso 1 1 calc R U
H30B H 1.560986 0.552710 0.313947 0.064 Uiso 1 1 calc R U
H30C H 1.505359 0.420690 0.288966 0.064 Uiso 1 1 calc R U
C31 C 2.0397(6) 0.8019(6) 0.22172(11) 0.0403(12) Uani 1 1 d . .
H31A H 2.091147 0.734987 0.205363 0.060 Uiso 1 1 calc R U
H31B H 2.135827 0.834650 0.235966 0.060 Uiso 1 1 calc R U
H31C H 1.983926 0.896825 0.212527 0.060 Uiso 1 1 calc R U
H20A H 1.290(8) -0.153(7) 0.1071(13) 0.062(18) Uiso 1 1 d . .
H20B H 1.152(8) -0.232(7) 0.1372(13) 0.065(18) Uiso 1 1 d . .

loop_
_atom_site_aniso_label
_atom_site_aniso_U_11
_atom_site_aniso_U_22
_atom_site_aniso_U_33
_atom_site_aniso_U_23
_atom_site_aniso_U_13
_atom_site_aniso_U_12
O1 0.0338(16) 0.0215(15) 0.0257(13) -0.0049(11) -0.0021(12) -0.0021(12)
O2 0.0169(14) 0.0256(15) 0.0469(17) 0.0022(13) -0.0014(12) -0.0053(12)
O3 0.0160(13) 0.0250(14) 0.0211(12) -0.0047(10) 0.0021(10) -0.0020(11)
O4 0.0219(15) 0.0310(17) 0.0444(17) 0.0009(14) 0.0069(13) 0.0022(13)
O5 0.0223(14) 0.0301(16) 0.0226(13) -0.0012(11) -0.0042(11) -0.0051(12)
O6 0.0283(16) 0.0480(19) 0.0258(14) 0.0008(13) -0.0008(12) -0.0099(15)
O7 0.0270(15) 0.049(2) 0.0286(15) -0.0049(14) 0.0012(12) -0.0141(15)
O8 0.0269(15) 0.0386(17) 0.0207(13) -0.0024(12) -0.0002(11) -0.0086(13)
C1 0.0214(19) 0.0176(19) 0.0229(18) 0.0003(14) 0.0003(15) -0.0002(16)
C2 0.025(2) 0.027(2) 0.0232(18) 0.0020(15) -0.0029(16) 0.0018(18)
C3 0.025(2) 0.028(2) 0.0250(19) 0.0005(16) -0.0078(16) -0.0044(18)
C4 0.0209(19) 0.025(2) 0.0205(17) 0.0000(15) 0.0007(15) -0.0055(17)
C5 0.0170(18) 0.0160(18) 0.0206(17) -0.0009(14) 0.0013(14) -0.0018(15)
C6 0.0172(18) 0.0207(19) 0.0196(17) -0.0002(14) 0.0022(14) -0.0012(15)
C7 0.0164(18) 0.0172(19) 0.0230(18) -0.0011(14) 0.0025(14) -0.0019(15)
C8 0.0214(19) 0.0190(19) 0.0194(16) -0.0015(14) 0.0007(14) -0.0027(16)
C9 0.0177(19) 0.0201(19) 0.0230(18) -0.0005(14) 0.0002(14) -0.0022(15)
C10 0.0189(19) 0.019(2) 0.0207(18) -0.0016(14) 0.0012(15) -0.0025(15)
C11 0.026(2) 0.019(2) 0.0281(19) -0.0002(16) -0.0026(16) -0.0030(16)
C12 0.029(2) 0.025(2) 0.029(2) 0.0033(16) -0.0011(17) -0.0046(18)
C13 0.026(2) 0.025(2) 0.0242(18) 0.0045(16) -0.0025(16) -0.0021(18)
C14 0.0180(18) 0.023(2) 0.0230(18) -0.0007(15) -0.0029(14) -0.0022(16)
C15 0.030(2) 0.028(2) 0.029(2) 0.0056(16) 0.0043(17) -0.0020(18)
C16 0.022(2) 0.025(2) 0.0274(19) 0.0005(16) -0.0005(16) 0.0023(17)
C17 0.0155(18) 0.028(2) 0.0193(17) -0.0020(15) 0.0014(14) -0.0014(15)
C18 0.0171(19) 0.025(2) 0.031(2) -0.0029(16) -0.0024(16) -0.0012(17)
C19 0.025(2) 0.030(2) 0.034(2) 0.0026(18) -0.0050(17) -0.0003(18)
C20 0.041(3) 0.038(3) 0.059(3) 0.011(2) 0.002(2) 0.010(2)
C21 0.025(2) 0.029(2) 0.0223(18) 0.0040(15) -0.0044(16) 0.0000(18)
C22 0.026(2) 0.037(2) 0.0206(18) -0.0010(17) -0.0058(16) -0.0004(18)
C23 0.026(2) 0.031(2) 0.0208(18) -0.0009(16) -0.0044(16) 0.0019(18)
C24 0.024(2) 0.028(2) 0.0236(18) -0.0016(16) 0.0005(16) -0.0004(17)
C25 0.032(2) 0.031(2) 0.0211(18) -0.0028(16) 0.0011(16) -0.0033(19)
C26 0.027(2) 0.032(2) 0.0246(19) -0.0026(16) 0.0072(17) -0.0043(18)
C27 0.020(2) 0.029(2) 0.028(2) -0.0035(16) 0.0015(16) -0.0021(17)
C28 0.023(2) 0.026(2) 0.0221(18) -0.0011(16) 0.0006(15) 0.0020(17)
C29 0.0222(19) 0.029(2) 0.0236(18) 0.0009(16) 0.0017(16) -0.0018(17)
C30 0.036(3) 0.070(4) 0.022(2) 0.001(2) 0.0029(18) -0.019(3)
C31 0.031(2) 0.050(3) 0.040(2) -0.005(2) 0.0066(19) -0.020(2)

loop_
_atom_type_symbol
_atom_type_description
_atom_type_scat_dispersion_real
_atom_type_scat_dispersion_imag
_atom_type_scat_source
C C 0.0181 0.0091 'International Tables Vol C Tables 4.2.6.8 and 6.1.1.4'
H H 0.0000 0.0000 'International Tables Vol C Tables 4.2.6.8 and 6.1.1.4'
O O 0.0492 0.0322 'International Tables Vol C Tables 4.2.6.8 and 6.1.1.4'

loop_
_geom_angle_atom_site_label_1
_geom_angle_atom_site_label_2
_geom_angle_atom_site_label_3
_geom_angle
C7 O3 C17 109.7(3)
C21 O5 C14 115.6(3)
C27 O7 C31 118.9(3)
C28 O8 C30 117.6(3)
C2 C1 C16 109.0(3)
C2 C1 C15 108.8(3)
C16 C1 C15 108.7(3)
C2 C1 C6 108.8(3)
C16 C1 C6 114.6(3)
C15 C1 C6 106.8(3)
C1 C2 C3 112.2(3)
C1 C2 H2A 109.2
C3 C2 H2A 109.2
C1 C2 H2B 109.2
C3 C2 H2B 109.2
H2A C2 H2B 107.9
C4 C3 C2 107.6(3)
C4 C3 H3A 110.2
C2 C3 H3A 110.2
C4 C3 H3B 110.2
C2 C3 H3B 110.2
H3A C3 H3B 108.5
O1 C4 C3 122.1(3)
O1 C4 C5 121.4(4)
C3 C4 C5 115.7(3)
C17 C5 C4 117.8(3)
C17 C5 C10 110.9(3)
C4 C5 C10 111.0(3)
C17 C5 C6 100.5(3)
C4 C5 C6 106.7(3)
C10 C5 C6 109.1(3)
C7 C6 C5 97.9(3)
C7 C6 C1 114.4(3)
C5 C6 C1 118.7(3)
C7 C6 H6 108.4
C5 C6 H6 108.4
C1 C6 H6 108.4
O3 C7 C8 111.6(3)
O3 C7 C6 105.4(3)
C8 C7 C6 106.7(3)
O3 C7 H7 110.9
C8 C7 H7 110.9
C6 C7 H7 110.9
O2 C8 C7 122.7(3)
O2 C8 C9 124.2(4)
C7 C8 C9 113.1(3)
C8 C9 C18 116.5(3)
C8 C9 C14 110.2(3)
C18 C9 C14 100.7(3)
C8 C9 C10 110.9(3)
C18 C9 C10 104.6(3)
C14 C9 C10 113.7(3)
C5 C10 C11 114.2(3)
C5 C10 C9 114.4(3)
C11 C10 C9 111.3(3)
C5 C10 H10 105.3
C11 C10 H10 105.3
C9 C10 H10 105.3
C12 C11 C10 118.1(3)
C12 C11 H11A 107.8
C10 C11 H11A 107.8
C12 C11 H11B 107.8
C10 C11 H11B 107.8
H11A C11 H11B 107.1
C13 C12 C11 112.4(3)
C13 C12 H12A 109.1
C11 C12 H12A 109.1
C13 C12 H12B 109.1
C11 C12 H12B 109.1
H12A C12 H12B 107.9
C19 C13 C14 102.3(3)
C19 C13 C12 113.2(3)
C14 C13 C12 105.8(3)
C19 C13 H13 111.7
C14 C13 H13 111.7
C12 C13 H13 111.7
O5 C14 C13 112.2(3)
O5 C14 C9 104.0(3)
C13 C14 C9 102.3(3)
O5 C14 H14 112.5
C13 C14 H14 112.5
C9 C14 H14 112.5
C1 C15 H15A 109.5
C1 C15 H15B 109.5
H15A C15 H15B 109.5
C1 C15 H15C 109.5
H15A C15 H15C 109.5
H15B C15 H15C 109.5
C1 C16 H16A 109.5
C1 C16 H16B 109.5
H16A C16 H16B 109.5
C1 C16 H16C 109.5
H16A C16 H16C 109.5
H16B C16 H16C 109.5
O3 C17 C5 104.4(3)
O3 C17 H17A 110.9
C5 C17 H17A 110.9
O3 C17 H17B 110.9
C5 C17 H17B 110.9
H17A C17 H17B 108.9
O4 C18 C19 126.2(4)
O4 C18 C9 127.1(4)
C19 C18 C9 106.6(3)
C20 C19 C18 123.2(4)
C20 C19 C13 129.4(4)
C18 C19 C13 107.3(3)
C19 C20 H20A 119(3)
C19 C20 H20B 121(3)
H20A C20 H20B 120(5)
O6 C21 O5 122.4(4)
O6 C21 C22 125.2(4)
O5 C21 C22 112.4(3)
C23 C22 C21 125.4(4)
C23 C22 H22 117.3
C21 C22 H22 117.3
C22 C23 C24 126.5(4)
C22 C23 H23 116.8
C24 C23 H23 116.8
C25 C24 C29 118.3(4)
C25 C24 C23 120.0(3)
C29 C24 C23 121.7(4)
C24 C25 C26 121.3(4)
C24 C25 H25 119.3
C26 C25 H25 119.3
C27 C26 C25 120.1(4)
C27 C26 H26 120.0
C25 C26 H26 120.0
O7 C27 C26 125.7(4)
O7 C27 C28 114.8(3)
C26 C27 C28 119.5(4)
O8 C28 C29 125.6(4)
O8 C28 C27 114.5(3)
C29 C28 C27 119.9(3)
C28 C29 C24 120.9(4)
C28 C29 H29 119.6
C24 C29 H29 119.6
O8 C30 H30A 109.5
O8 C30 H30B 109.5
H30A C30 H30B 109.5
O8 C30 H30C 109.5
H30A C30 H30C 109.5
H30B C30 H30C 109.5
O7 C31 H31A 109.5
O7 C31 H31B 109.5
H31A C31 H31B 109.5
O7 C31 H31C 109.5
H31A C31 H31C 109.5
H31B C31 H31C 109.5

loop_
_geom_bond_atom_site_label_1
_geom_bond_atom_site_label_2
_geom_bond_distance
O1 C4 1.209(5)
O2 C8 1.200(5)
O3 C7 1.434(4)
O3 C17 1.446(4)
O4 C18 1.206(5)
O5 C21 1.363(4)
O5 C14 1.441(4)
O6 C21 1.206(5)
O7 C27 1.358(5)
O7 C31 1.430(5)
O8 C28 1.361(4)
O8 C30 1.421(5)
C1 C2 1.533(5)
C1 C16 1.534(5)
C1 C15 1.535(5)
C1 C6 1.564(5)
C2 C3 1.543(6)
C2 H2A 0.9900
C2 H2B 0.9900
C3 C4 1.502(5)
C3 H3A 0.9900
C3 H3B 0.9900
C4 C5 1.534(5)
C5 C17 1.533(5)
C5 C10 1.549(5)
C5 C6 1.562(5)
C6 C7 1.529(5)
C6 H6 1.0000
C7 C8 1.506(5)
C7 H7 1.0000
C8 C9 1.532(5)
C9 C18 1.533(5)
C9 C14 1.544(5)
C9 C10 1.578(5)
C10 C11 1.558(5)
C10 H10 1.0000
C11 C12 1.537(5)
C11 H11A 0.9900
C11 H11B 0.9900
C12 C13 1.531(6)
C12 H12A 0.9900
C12 H12B 0.9900
C13 C19 1.516(6)
C13 C14 1.523(6)
C13 H13 1.0000
C14 H14 1.0000
C15 H15A 0.9800
C15 H15B 0.9800
C15 H15C 0.9800
C16 H16A 0.9800
C16 H16B 0.9800
C16 H16C 0.9800
C17 H17A 0.9900
C17 H17B 0.9900
C18 C19 1.500(6)
C19 C20 1.334(7)
C20 H20A 1.03(6)
C20 H20B 1.03(6)
C21 C22 1.463(6)
C22 C23 1.332(6)
C22 H22 0.9500
C23 C24 1.458(6)
C23 H23 0.9500
C24 C25 1.386(6)
C24 C29 1.411(5)
C25 C26 1.394(6)
C25 H25 0.9500
C26 C27 1.379(5)
C26 H26 0.9500
C27 C28 1.416(6)
C28 C29 1.375(5)
C29 H29 0.9500
C30 H30A 0.9800
C30 H30B 0.9800
C30 H30C 0.9800
C31 H31A 0.9800
C31 H31B 0.9800
C31 H31C 0.9800

loop_
_geom_torsion_atom_site_label_1
_geom_torsion_atom_site_label_2
_geom_torsion_atom_site_label_3
_geom_torsion_atom_site_label_4
_geom_torsion
C16 C1 C2 C3 -72.3(4)
C15 C1 C2 C3 169.4(3)
C6 C1 C2 C3 53.3(4)
C1 C2 C3 C4 -61.5(4)
C2 C3 C4 O1 -107.5(4)
C2 C3 C4 C5 62.7(4)
O1 C4 C5 C17 -130.8(4)
C3 C4 C5 C17 59.0(5)
O1 C4 C5 C10 -1.5(5)
C3 C4 C5 C10 -171.7(3)
O1 C4 C5 C6 117.3(4)
C3 C4 C5 C6 -52.9(4)
C17 C5 C6 C7 45.1(3)
C4 C5 C6 C7 168.5(3)
C10 C5 C6 C7 -71.5(3)
C17 C5 C6 C1 -78.4(4)
C4 C5 C6 C1 45.0(4)
C10 C5 C6 C1 165.0(3)
C2 C1 C6 C7 -161.8(3)
C16 C1 C6 C7 -39.5(4)
C15 C1 C6 C7 80.9(4)
C2 C1 C6 C5 -46.9(4)
C16 C1 C6 C5 75.4(4)
C15 C1 C6 C5 -164.2(3)
C17 O3 C7 C8 -96.4(3)
C17 O3 C7 C6 19.1(4)
C5 C6 C7 O3 -39.9(3)
C1 C6 C7 O3 86.6(4)
C5 C6 C7 C8 78.9(3)
C1 C6 C7 C8 -154.5(3)
O3 C7 C8 O2 -134.4(4)
C6 C7 C8 O2 110.9(4)
O3 C7 C8 C9 47.4(4)
C6 C7 C8 C9 -67.3(4)
O2 C8 C9 C18 -17.7(5)
C7 C8 C9 C18 160.5(3)
O2 C8 C9 C14 96.1(4)
C7 C8 C9 C14 -85.7(4)
O2 C8 C9 C10 -137.1(4)
C7 C8 C9 C10 41.1(4)
C17 C5 C10 C11 72.7(4)
C4 C5 C10 C11 -60.3(4)
C6 C5 C10 C11 -177.5(3)
C17 C5 C10 C9 -57.3(4)
C4 C5 C10 C9 169.8(3)
C6 C5 C10 C9 52.5(4)
C8 C9 C10 C5 -34.4(4)
C18 C9 C10 C5 -160.7(3)
C14 C9 C10 C5 90.4(4)
C8 C9 C10 C11 -165.7(3)
C18 C9 C10 C11 67.9(4)
C14 C9 C10 C11 -41.0(4)
C5 C10 C11 C12 -107.0(4)
C9 C10 C11 C12 24.5(5)
C10 C11 C12 C13 -36.1(5)
C11 C12 C13 C19 -48.8(5)
C11 C12 C13 C14 62.4(4)
C21 O5 C14 C13 -78.9(4)
C21 O5 C14 C9 171.3(3)
C19 C13 C14 O5 -68.2(4)
C12 C13 C14 O5 173.0(3)
C19 C13 C14 C9 42.6(4)
C12 C13 C14 C9 -76.1(4)
C8 C9 C14 O5 -50.6(4)
C18 C9 C14 O5 72.9(3)
C10 C9 C14 O5 -175.8(3)
C8 C9 C14 C13 -167.6(3)
C18 C9 C14 C13 -44.0(4)
C10 C9 C14 C13 67.2(4)
C7 O3 C17 C5 11.0(4)
C4 C5 C17 O3 -151.0(3)
C10 C5 C17 O3 79.6(3)
C6 C5 C17 O3 -35.7(3)
C8 C9 C18 O4 -35.8(6)
C14 C9 C18 O4 -154.8(4)
C10 C9 C18 O4 87.1(5)
C8 C9 C18 C19 147.9(3)
C14 C9 C18 C19 28.8(4)
C10 C9 C18 C19 -89.3(3)
O4 C18 C19 C20 -1.7(7)
C9 C18 C19 C20 174.7(4)
O4 C18 C19 C13 -179.4(4)
C9 C18 C19 C13 -3.0(4)
C14 C13 C19 C20 157.9(5)
C12 C13 C19 C20 -88.7(6)
C14 C13 C19 C18 -24.6(4)
C12 C13 C19 C18 88.8(4)
C14 O5 C21 O6 0.8(6)
C14 O5 C21 C22 179.9(3)
O6 C21 C22 C23 -178.5(4)
O5 C21 C22 C23 2.4(6)
C21 C22 C23 C24 -175.3(4)
C22 C23 C24 C25 -175.7(4)
C22 C23 C24 C29 6.0(7)
C29 C24 C25 C26 0.8(6)
C23 C24 C25 C26 -177.6(4)
C24 C25 C26 C27 -0.2(7)
C31 O7 C27 C26 8.2(7)
C31 O7 C27 C28 -172.2(4)
C25 C26 C27 O7 179.4(4)
C25 C26 C27 C28 -0.1(6)
C30 O8 C28 C29 -2.3(6)
C30 O8 C28 C27 176.8(4)
O7 C27 C28 O8 1.1(5)
C26 C27 C28 O8 -179.3(4)
O7 C27 C28 C29 -179.7(4)
C26 C27 C28 C29 -0.1(6)
O8 C28 C29 C24 179.8(4)
C27 C28 C29 C24 0.7(6)
C25 C24 C29 C28 -1.0(6)
C23 C24 C29 C28 177.3(4)
